data_7117249
loop_
_publ_author_name
'Christopher J. Adams'
'Matteo Lusi'
'Emily M. Mutambi'
'A. Guy Orpen'

_publ_section_title
;
 Two-step solid-state synthesis of PEPPSI-type compounds
;
_journal_name_full Chem.Commun.
_journal_page_first 9632
_journal_paper_doi 10.1039/C5cc02924D
_journal_volume 51
_journal_year 2015
_chemical_formula_moiety 'C26 H29 Cl2 N3 Pt, C H2 Cl2 '
_chemical_formula_sum 'C27 H31 Cl4 N3 Pt'
_chemical_formula_weight 734.44
_chemical_name_systematic
; 
 ? 
;
_space_group_IT_number 14
_symmetry_cell_setting monoclinic
_symmetry_space_group_name_Hall '-P 2ybc'
_symmetry_space_group_name_H-M 'P 1 21/c 1'
_atom_sites_solution_hydrogens geom
_atom_sites_solution_primary direct
_atom_sites_solution_secondary difmap
_audit_creation_method SHELXL-97
_audit_update_record
;
2015-04-08 deposited with the CCDC.
2015-05-06 downloaded from the CCDC.
;
_cell_angle_alpha 90.00
_cell_angle_beta 91.162(2)
_cell_angle_gamma 90.00
_cell_formula_units_Z 4
_cell_length_a 16.5349(5)
_cell_length_b 11.8855(4)
_cell_length_c 14.5488(4)
_cell_measurement_reflns_used 9755
_cell_measurement_temperature 100(2)
_cell_measurement_theta_max 27.60
_cell_measurement_theta_min 2.52
_cell_volume 2858.62(15)
_computing_cell_refinement 'Bruker SMART'
_computing_data_collection 'Bruker SMART'
_computing_data_reduction 'Bruker SAINT'
_computing_molecular_graphics 'Bruker SHELXTL'
_computing_publication_material 'Bruker SHELXTL'
_computing_structure_refinement 'Bruker SHELXTL'
_computing_structure_solution 'Bruker SHELXTL'
_diffrn_ambient_temperature 100(2)
_diffrn_detector_area_resol_mean 9.091
_diffrn_measured_fraction_theta_full 0.997
_diffrn_measured_fraction_theta_max 0.997
_diffrn_measurement_device_type 'CCD area detector'
_diffrn_measurement_method 'phi and omega scans'
_diffrn_radiation_monochromator graphite
_diffrn_radiation_source 'sealed tube'
_diffrn_radiation_type MoK\a
_diffrn_radiation_wavelength 0.71073
_diffrn_reflns_av_R_equivalents 0.0298
_diffrn_reflns_av_sigmaI/netI 0.0321
_diffrn_reflns_limit_h_max 21
_diffrn_reflns_limit_h_min -21
_diffrn_reflns_limit_k_max 15
_diffrn_reflns_limit_k_min -12
_diffrn_reflns_limit_l_max 18
_diffrn_reflns_limit_l_min -17
_diffrn_reflns_number 21161
_diffrn_reflns_theta_full 27.62
_diffrn_reflns_theta_max 27.62
_diffrn_reflns_theta_min 2.11
_exptl_absorpt_coefficient_mu 5.303
_exptl_absorpt_correction_T_max 0.892
_exptl_absorpt_correction_T_min 0.756
_exptl_absorpt_correction_type multi-scan
_exptl_absorpt_process_details sadabs
_exptl_crystal_colour colourless
_exptl_crystal_density_diffrn 1.707
_exptl_crystal_density_meas ?
_exptl_crystal_density_method 'not measured'
_exptl_crystal_description plate
_exptl_crystal_F_000 1440
_exptl_crystal_size_max 0.35
_exptl_crystal_size_mid 0.21
_exptl_crystal_size_min 0.15
_refine_diff_density_max 0.991
_refine_diff_density_min -2.108
_refine_diff_density_rms 0.445
_refine_ls_extinction_method none
_refine_ls_goodness_of_fit_ref 1.216
_refine_ls_hydrogen_treatment constr
_refine_ls_matrix_type full
_refine_ls_number_parameters 322
_refine_ls_number_reflns 6628
_refine_ls_number_restraints 0
_refine_ls_restrained_S_all 1.216
_refine_ls_R_factor_all 0.0348
_refine_ls_R_factor_gt 0.0242
_refine_ls_shift/su_max 0.009
_refine_ls_shift/su_mean 0.000
_refine_ls_structure_factor_coef Fsqd
_refine_ls_weighting_details 'calc w=1/[\s^2^(Fo^2^)+(0.0609P)^2^+0.0000P] where P=(Fo^2^+2Fc^2^)/3'
_refine_ls_weighting_scheme calc
_refine_ls_wR_factor_gt 0.0661
_refine_ls_wR_factor_ref 0.1039
_reflns_number_gt 5730
_reflns_number_total 6628
_reflns_threshold_expression >2sigma(I)
_cod_data_source_file c5cc02924d2.cif
_cod_data_source_block 6b.DCM
_cod_depositor_comments
;
The following automatic conversions were performed:

'_exptl_crystal_density_meas' value 'not measured' was changed to '?'
- the value is perceived as not measured.

Automatic conversion script
Id: cif_fix_values 3392 2015-05-12 13:50:21Z andrius 
;
_cod_original_sg_symbol_H-M 'P 21/c'
_cod_database_code 7117249

loop_
_symmetry_equiv_pos_as_xyz
'x, y, z'
'-x, y+1/2, -z+1/2'
'-x, -y, -z'
'x, -y-1/2, z-1/2'

loop_
_atom_site_label
_atom_site_type_symbol
_atom_site_fract_x
_atom_site_fract_y
_atom_site_fract_z
_atom_site_U_iso_or_equiv
_atom_site_adp_type
_atom_site_occupancy
_atom_site_symmetry_multiplicity
_atom_site_calc_flag
_atom_site_refinement_flags
_atom_site_disorder_assembly
_atom_site_disorder_group
Pt1 Pt 0.814341(10) 0.977556(14) 0.190838(10) 0.01093(8) Uani 1 1 d . . .
Cl1 Cl 0.73625(7) 1.12375(10) 0.24369(7) 0.0172(2) Uani 1 1 d . . .
Cl2 Cl 0.89446(7) 0.83274(10) 0.14068(7) 0.0175(2) Uani 1 1 d . . .
Cl3 Cl 0.44723(10) 0.72388(15) 0.46169(11) 0.0442(4) Uani 1 1 d . . .
Cl4 Cl 0.59596(12) 0.59266(16) 0.46800(16) 0.0623(5) Uani 1 1 d . . .
N1 N 0.7383(2) 0.8643(4) 0.3505(2) 0.0167(8) Uani 1 1 d . . .
N2 N 0.8670(2) 0.8729(3) 0.3706(3) 0.0147(8) Uani 1 1 d . . .
N3 N 0.8204(2) 1.0560(3) 0.0610(3) 0.0140(8) Uani 1 1 d . . .
C1 C 0.8064(3) 0.9020(4) 0.3109(3) 0.0126(9) Uani 1 1 d . . .
C2 C 0.7553(3) 0.8127(4) 0.4332(3) 0.0227(11) Uani 1 1 d . . .
H2 H 0.7175 0.7793 0.4732 0.027 Uiso 1 1 calc R . .
C3 C 0.8359(3) 0.8188(4) 0.4463(3) 0.0195(10) Uani 1 1 d . . .
H3 H 0.8660 0.7912 0.4979 0.023 Uiso 1 1 calc R . .
C4 C 0.9531(3) 0.8899(4) 0.3610(3) 0.0144(9) Uani 1 1 d . . .
C5 C 1.0005(3) 0.7944(4) 0.3479(3) 0.0158(9) Uani 1 1 d . . .
C6 C 1.0840(3) 0.8102(4) 0.3438(3) 0.0165(9) Uani 1 1 d . . .
H6 H 1.1179 0.7468 0.3348 0.020 Uiso 1 1 calc R . .
C7 C 1.1188(3) 0.9160(4) 0.3524(3) 0.0185(10) Uani 1 1 d . . .
C8 C 1.0685(3) 1.0079(4) 0.3654(3) 0.0170(10) Uani 1 1 d . . .
H8 H 1.0918 1.0807 0.3707 0.020 Uiso 1 1 calc R . .
C9 C 0.9851(3) 0.9969(4) 0.3709(3) 0.0152(9) Uani 1 1 d . . .
C10 C 0.9653(3) 0.6788(4) 0.3394(3) 0.0213(10) Uani 1 1 d . . .
H10A H 0.9482 0.6528 0.3999 0.032 Uiso 1 1 calc R . .
H10B H 1.0062 0.6273 0.3156 0.032 Uiso 1 1 calc R . .
H10C H 0.9185 0.6806 0.2970 0.032 Uiso 1 1 calc R . .
C11 C 1.2099(3) 0.9304(5) 0.3490(4) 0.0268(11) Uani 1 1 d . . .
H11A H 1.2359 0.8563 0.3494 0.040 Uiso 1 1 calc R . .
H11B H 1.2288 0.9736 0.4026 0.040 Uiso 1 1 calc R . .
H11C H 1.2238 0.9707 0.2927 0.040 Uiso 1 1 calc R . .
C12 C 0.9337(3) 1.0991(4) 0.3891(3) 0.0196(10) Uani 1 1 d . . .
H12A H 0.8994 1.1151 0.3349 0.029 Uiso 1 1 calc R . .
H12B H 0.9688 1.1639 0.4020 0.029 Uiso 1 1 calc R . .
H12C H 0.8996 1.0848 0.4421 0.029 Uiso 1 1 calc R . .
C13 C 0.6564(3) 0.8728(4) 0.3142(3) 0.0182(10) Uani 1 1 d . . .
C14 C 0.6036(3) 0.9463(5) 0.3560(4) 0.0233(11) Uani 1 1 d . . .
C15 C 0.5243(3) 0.9491(5) 0.3236(4) 0.0294(12) Uani 1 1 d . . .
H15 H 0.4874 0.9995 0.3513 0.035 Uiso 1 1 calc R . .
C16 C 0.4967(3) 0.8805(6) 0.2517(4) 0.0320(13) Uani 1 1 d . . .
C17 C 0.5512(3) 0.8081(5) 0.2112(4) 0.0289(12) Uani 1 1 d . . .
H17 H 0.5335 0.7623 0.1612 0.035 Uiso 1 1 calc R . .
C18 C 0.6321(3) 0.8007(5) 0.2422(3) 0.0224(11) Uani 1 1 d . . .
C19 C 0.6885(3) 0.7161(5) 0.2014(4) 0.0313(13) Uani 1 1 d . . .
H19A H 0.7308 0.7554 0.1678 0.047 Uiso 1 1 calc R . .
H19B H 0.6582 0.6668 0.1592 0.047 Uiso 1 1 calc R . .
H19C H 0.7134 0.6709 0.2507 0.047 Uiso 1 1 calc R . .
C20 C 0.4080(4) 0.8790(7) 0.2183(5) 0.0488(18) Uani 1 1 d . . .
H20A H 0.3829 0.8078 0.2361 0.073 Uiso 1 1 calc R . .
H20B H 0.4056 0.8866 0.1512 0.073 Uiso 1 1 calc R . .
H20C H 0.3790 0.9418 0.2462 0.073 Uiso 1 1 calc R . .
C21 C 0.6296(4) 1.0212(5) 0.4346(4) 0.0322(14) Uani 1 1 d . . .
H21A H 0.5903 1.0822 0.4413 0.048 Uiso 1 1 calc R . .
H21B H 0.6829 1.0531 0.4222 0.048 Uiso 1 1 calc R . .
H21C H 0.6325 0.9770 0.4914 0.048 Uiso 1 1 calc R . .
C22 C 0.7564(3) 1.1147(4) 0.0267(3) 0.0185(10) Uani 1 1 d . . .
H22 H 0.7087 1.1195 0.0618 0.022 Uiso 1 1 calc R . .
C23 C 0.7582(3) 1.1678(4) -0.0572(3) 0.0204(10) Uani 1 1 d . . .
H23 H 0.7124 1.2090 -0.0790 0.024 Uiso 1 1 calc R . .
C24 C 0.8268(3) 1.1609(4) -0.1099(3) 0.0185(10) Uani 1 1 d . . .
H24 H 0.8290 1.1971 -0.1680 0.022 Uiso 1 1 calc R . .
C25 C 0.8921(3) 1.0999(4) -0.0757(3) 0.0210(10) Uani 1 1 d . . .
H25 H 0.9398 1.0928 -0.1106 0.025 Uiso 1 1 calc R . .
C26 C 0.8871(3) 1.0493(4) 0.0100(3) 0.0170(10) Uani 1 1 d . . .
H26 H 0.9324 1.0086 0.0335 0.020 Uiso 1 1 calc R . .
C27 C 0.5088(5) 0.6261(6) 0.4046(5) 0.0522(19) Uani 1 1 d . . .
H27A H 0.4774 0.5565 0.3927 0.063 Uiso 1 1 calc R . .
H27B H 0.5243 0.6577 0.3446 0.063 Uiso 1 1 calc R . .

loop_
_atom_site_aniso_label
_atom_site_aniso_U_11
_atom_site_aniso_U_22
_atom_site_aniso_U_33
_atom_site_aniso_U_23
_atom_site_aniso_U_13
_atom_site_aniso_U_12
Pt1 0.01240(11) 0.01064(11) 0.00973(11) 0.00012(6) -0.00049(7) -0.00015(6)
Cl1 0.0185(5) 0.0157(5) 0.0175(5) -0.0007(4) 0.0023(4) 0.0030(4)
Cl2 0.0233(6) 0.0150(5) 0.0141(5) -0.0010(4) 0.0006(4) 0.0042(5)
Cl3 0.0411(9) 0.0401(9) 0.0519(9) -0.0075(8) 0.0137(7) -0.0084(7)
Cl4 0.0523(11) 0.0352(10) 0.1004(16) 0.0071(10) 0.0231(11) -0.0025(8)
N1 0.020(2) 0.019(2) 0.0118(18) 0.0019(16) -0.0007(15) -0.0030(16)
N2 0.0177(19) 0.0128(19) 0.0136(18) 0.0028(15) -0.0003(14) -0.0005(16)
N3 0.0163(19) 0.0129(19) 0.0130(17) -0.0006(16) -0.0005(14) -0.0011(16)
C1 0.014(2) 0.013(2) 0.0115(19) -0.0008(17) -0.0025(16) -0.0022(17)
C2 0.028(3) 0.026(3) 0.014(2) 0.006(2) 0.0016(19) -0.003(2)
C3 0.028(3) 0.019(3) 0.012(2) 0.0054(19) 0.0022(18) -0.003(2)
C4 0.019(2) 0.015(2) 0.0091(19) 0.0013(17) -0.0014(16) -0.0002(19)
C5 0.025(2) 0.012(2) 0.0094(19) 0.0002(17) -0.0012(17) 0.0008(19)
C6 0.021(2) 0.015(2) 0.013(2) -0.0027(18) -0.0016(17) 0.0037(19)
C7 0.020(2) 0.022(3) 0.014(2) 0.0017(19) -0.0007(17) 0.000(2)
C8 0.022(3) 0.015(2) 0.014(2) 0.0004(18) -0.0045(19) -0.0029(19)
C9 0.021(3) 0.014(2) 0.010(2) 0.0022(17) -0.0019(18) 0.0016(19)
C10 0.030(3) 0.015(2) 0.020(2) 0.002(2) -0.002(2) 0.002(2)
C11 0.020(3) 0.027(3) 0.032(3) -0.005(2) -0.003(2) 0.000(2)
C12 0.021(2) 0.013(2) 0.024(2) -0.002(2) -0.0030(19) 0.0025(19)
C13 0.014(2) 0.022(3) 0.019(2) 0.002(2) -0.0004(17) -0.004(2)
C14 0.018(2) 0.027(3) 0.025(3) 0.001(2) 0.0045(19) -0.003(2)
C15 0.019(3) 0.036(3) 0.033(3) 0.007(3) 0.008(2) 0.003(2)
C16 0.017(3) 0.041(4) 0.038(3) 0.012(3) 0.002(2) -0.007(2)
C17 0.030(3) 0.034(3) 0.023(3) 0.003(2) -0.003(2) -0.012(2)
C18 0.022(3) 0.024(3) 0.021(2) 0.003(2) 0.0012(19) -0.008(2)
C19 0.031(3) 0.029(3) 0.033(3) -0.008(3) -0.002(2) -0.005(2)
C20 0.021(3) 0.062(5) 0.063(4) 0.011(4) -0.005(3) -0.009(3)
C21 0.035(3) 0.033(4) 0.029(3) -0.008(2) 0.004(3) 0.002(2)
C22 0.014(2) 0.022(3) 0.020(2) 0.002(2) -0.0011(18) 0.0008(19)
C23 0.022(2) 0.022(3) 0.017(2) 0.004(2) -0.0047(18) 0.001(2)
C24 0.026(3) 0.016(2) 0.014(2) 0.0024(19) -0.0009(18) -0.003(2)
C25 0.022(2) 0.020(3) 0.021(2) 0.001(2) 0.0050(19) -0.001(2)
C26 0.017(2) 0.014(2) 0.019(2) 0.0020(19) 0.0034(18) 0.0033(19)
C27 0.073(5) 0.038(4) 0.046(4) 0.005(3) 0.030(4) -0.006(4)

loop_
_atom_type_symbol
_atom_type_description
_atom_type_scat_dispersion_real
_atom_type_scat_dispersion_imag
_atom_type_scat_source
C C 0.0033 0.0016 'International Tables Vol C Tables 4.2.6.8 and 6.1.1.4'
H H 0.0000 0.0000 'International Tables Vol C Tables 4.2.6.8 and 6.1.1.4'
N N 0.0061 0.0033 'International Tables Vol C Tables 4.2.6.8 and 6.1.1.4'
Cl Cl 0.1484 0.1585 'International Tables Vol C Tables 4.2.6.8 and 6.1.1.4'
Pt Pt -1.7033 8.3905 'International Tables Vol C Tables 4.2.6.8 and 6.1.1.4'

loop_
_geom_angle_atom_site_label_1
_geom_angle_atom_site_label_2
_geom_angle_atom_site_label_3
_geom_angle
_geom_angle_site_symmetry_1
_geom_angle_site_symmetry_3
C1 Pt1 N3 178.58(16) . .
C1 Pt1 Cl2 89.37(13) . .
N3 Pt1 Cl2 90.48(11) . .
C1 Pt1 Cl1 90.02(13) . .
N3 Pt1 Cl1 90.16(11) . .
Cl2 Pt1 Cl1 178.67(4) . .
C1 N1 C2 111.3(4) . .
C1 N1 C13 127.1(4) . .
C2 N1 C13 121.6(4) . .
C1 N2 C3 110.3(4) . .
C1 N2 C4 128.2(4) . .
C3 N2 C4 121.5(4) . .
C26 N3 C22 118.1(4) . .
C26 N3 Pt1 121.5(3) . .
C22 N3 Pt1 120.4(3) . .
N1 C1 N2 104.7(4) . .
N1 C1 Pt1 126.8(3) . .
N2 C1 Pt1 128.4(3) . .
C3 C2 N1 106.5(4) . .
C3 C2 H2 126.7 . .
N1 C2 H2 126.7 . .
C2 C3 N2 107.2(4) . .
C2 C3 H3 126.4 . .
N2 C3 H3 126.4 . .
C9 C4 C5 123.2(4) . .
C9 C4 N2 119.5(4) . .
C5 C4 N2 117.2(4) . .
C4 C5 C6 117.1(4) . .
C4 C5 C10 122.7(4) . .
C6 C5 C10 120.2(4) . .
C7 C6 C5 121.8(4) . .
C7 C6 H6 119.1 . .
C5 C6 H6 119.1 . .
C6 C7 C8 118.5(5) . .
C6 C7 C11 120.7(5) . .
C8 C7 C11 120.9(5) . .
C7 C8 C9 122.1(5) . .
C7 C8 H8 118.9 . .
C9 C8 H8 118.9 . .
C4 C9 C8 117.2(5) . .
C4 C9 C12 122.9(4) . .
C8 C9 C12 119.8(4) . .
C5 C10 H10A 109.5 . .
C5 C10 H10B 109.5 . .
H10A C10 H10B 109.5 . .
C5 C10 H10C 109.5 . .
H10A C10 H10C 109.5 . .
H10B C10 H10C 109.5 . .
C7 C11 H11A 109.5 . .
C7 C11 H11B 109.5 . .
H11A C11 H11B 109.5 . .
C7 C11 H11C 109.5 . .
H11A C11 H11C 109.5 . .
H11B C11 H11C 109.5 . .
C9 C12 H12A 109.5 . .
C9 C12 H12B 109.5 . .
H12A C12 H12B 109.5 . .
C9 C12 H12C 109.5 . .
H12A C12 H12C 109.5 . .
H12B C12 H12C 109.5 . .
C14 C13 C18 122.6(5) . .
C14 C13 N1 118.5(4) . .
C18 C13 N1 118.8(4) . .
C13 C14 C15 117.8(5) . .
C13 C14 C21 122.3(5) . .
C15 C14 C21 119.9(5) . .
C14 C15 C16 122.2(5) . .
C14 C15 H15 118.9 . .
C16 C15 H15 118.9 . .
C17 C16 C15 118.4(5) . .
C17 C16 C20 118.9(6) . .
C15 C16 C20 122.6(6) . .
C16 C17 C18 121.7(5) . .
C16 C17 H17 119.2 . .
C18 C17 H17 119.2 . .
C17 C18 C13 117.2(5) . .
C17 C18 C19 120.7(5) . .
C13 C18 C19 122.1(5) . .
C18 C19 H19A 109.5 . .
C18 C19 H19B 109.5 . .
H19A C19 H19B 109.5 . .
C18 C19 H19C 109.5 . .
H19A C19 H19C 109.5 . .
H19B C19 H19C 109.5 . .
C16 C20 H20A 109.5 . .
C16 C20 H20B 109.5 . .
H20A C20 H20B 109.5 . .
C16 C20 H20C 109.5 . .
H20A C20 H20C 109.5 . .
H20B C20 H20C 109.5 . .
C14 C21 H21A 109.5 . .
C14 C21 H21B 109.5 . .
H21A C21 H21B 109.5 . .
C14 C21 H21C 109.5 . .
H21A C21 H21C 109.5 . .
H21B C21 H21C 109.5 . .
N3 C22 C23 122.2(4) . .
N3 C22 H22 118.9 . .
C23 C22 H22 118.9 . .
C22 C23 C24 119.8(5) . .
C22 C23 H23 120.1 . .
C24 C23 H23 120.1 . .
C25 C24 C23 118.3(4) . .
C25 C24 H24 120.9 . .
C23 C24 H24 120.9 . .
C24 C25 C26 119.3(4) . .
C24 C25 H25 120.4 . .
C26 C25 H25 120.4 . .
N3 C26 C25 122.3(4) . .
N3 C26 H26 118.8 . .
C25 C26 H26 118.8 . .
Cl4 C27 Cl3 112.4(4) . .
Cl4 C27 H27A 109.1 . .
Cl3 C27 H27A 109.1 . .
Cl4 C27 H27B 109.1 . .
Cl3 C27 H27B 109.1 . .
H27A C27 H27B 107.9 . .

loop_
_geom_bond_atom_site_label_1
_geom_bond_atom_site_label_2
_geom_bond_distance
_geom_bond_site_symmetry_2
Pt1 C1 1.971(4) .
Pt1 N3 2.111(4) .
Pt1 Cl2 2.2999(11) .
Pt1 Cl1 2.3061(11) .
Cl3 C27 1.764(7) .
Cl4 C27 1.741(8) .
N1 C1 1.352(6) .
N1 C2 1.374(6) .
N1 C13 1.447(6) .
N2 C1 1.356(6) .
N2 C3 1.383(6) .
N2 C4 1.448(6) .
N3 C26 1.343(6) .
N3 C22 1.355(6) .
C2 C3 1.345(7) .
C2 H2 0.9500 .
C3 H3 0.9500 .
C4 C9 1.384(7) .
C4 C5 1.394(6) .
C5 C6 1.395(7) .
C5 C10 1.496(7) .
C6 C7 1.388(7) .
C6 H6 0.9500 .
C7 C8 1.389(7) .
C7 C11 1.518(7) .
C8 C9 1.389(7) .
C8 H8 0.9500 .
C9 C12 1.508(7) .
C10 H10A 0.9800 .
C10 H10B 0.9800 .
C10 H10C 0.9800 .
C11 H11A 0.9800 .
C11 H11B 0.9800 .
C11 H11C 0.9800 .
C12 H12A 0.9800 .
C12 H12B 0.9800 .
C12 H12C 0.9800 .
C13 C14 1.385(7) .
C13 C18 1.406(7) .
C14 C15 1.385(8) .
C14 C21 1.505(8) .
C15 C16 1.397(9) .
C15 H15 0.9500 .
C16 C17 1.387(9) .
C16 C20 1.535(8) .
C17 C18 1.405(7) .
C17 H17 0.9500 .
C18 C19 1.503(7) .
C19 H19A 0.9800 .
C19 H19B 0.9800 .
C19 H19C 0.9800 .
C20 H20A 0.9800 .
C20 H20B 0.9800 .
C20 H20C 0.9800 .
C21 H21A 0.9800 .
C21 H21B 0.9800 .
C21 H21C 0.9800 .
C22 C23 1.375(6) .
C22 H22 0.9500 .
C23 C24 1.385(7) .
C23 H23 0.9500 .
C24 C25 1.384(7) .
C24 H24 0.9500 .
C25 C26 1.389(7) .
C25 H25 0.9500 .
C26 H26 0.9500 .
C27 H27A 0.9900 .
C27 H27B 0.9900 .

loop_
_geom_torsion_atom_site_label_1
_geom_torsion_atom_site_label_2
_geom_torsion_atom_site_label_3
_geom_torsion_atom_site_label_4
_geom_torsion
_geom_torsion_site_symmetry_1
_geom_torsion_site_symmetry_2
_geom_torsion_site_symmetry_3
_geom_torsion_site_symmetry_4
Cl2 Pt1 N3 C26 -33.9(4) . . . .
Cl1 Pt1 N3 C26 145.0(4) . . . .
Cl2 Pt1 N3 C22 146.1(4) . . . .
Cl1 Pt1 N3 C22 -35.1(4) . . . .
C2 N1 C1 N2 0.0(5) . . . .
C13 N1 C1 N2 -179.2(4) . . . .
C2 N1 C1 Pt1 178.2(4) . . . .
C13 N1 C1 Pt1 -1.0(7) . . . .
C3 N2 C1 N1 -0.5(5) . . . .
C4 N2 C1 N1 177.9(4) . . . .
C3 N2 C1 Pt1 -178.6(3) . . . .
C4 N2 C1 Pt1 -0.2(7) . . . .
Cl2 Pt1 C1 N1 -118.7(4) . . . .
Cl1 Pt1 C1 N1 62.5(4) . . . .
Cl2 Pt1 C1 N2 59.0(4) . . . .
Cl1 Pt1 C1 N2 -119.8(4) . . . .
C1 N1 C2 C3 0.5(6) . . . .
C13 N1 C2 C3 179.7(4) . . . .
N1 C2 C3 N2 -0.8(6) . . . .
C1 N2 C3 C2 0.8(6) . . . .
C4 N2 C3 C2 -177.7(4) . . . .
C1 N2 C4 C9 73.3(6) . . . .
C3 N2 C4 C9 -108.4(5) . . . .
C1 N2 C4 C5 -110.7(5) . . . .
C3 N2 C4 C5 67.5(6) . . . .
C9 C4 C5 C6 -0.8(6) . . . .
N2 C4 C5 C6 -176.6(4) . . . .
C9 C4 C5 C10 178.7(4) . . . .
N2 C4 C5 C10 2.9(6) . . . .
C4 C5 C6 C7 0.1(6) . . . .
C10 C5 C6 C7 -179.3(4) . . . .
C5 C6 C7 C8 -0.1(7) . . . .
C5 C6 C7 C11 179.1(4) . . . .
C6 C7 C8 C9 0.7(7) . . . .
C11 C7 C8 C9 -178.6(5) . . . .
C5 C4 C9 C8 1.3(7) . . . .
N2 C4 C9 C8 177.0(4) . . . .
C5 C4 C9 C12 -177.3(4) . . . .
N2 C4 C9 C12 -1.6(7) . . . .
C7 C8 C9 C4 -1.3(7) . . . .
C7 C8 C9 C12 177.4(4) . . . .
C1 N1 C13 C14 -109.0(6) . . . .
C2 N1 C13 C14 71.9(6) . . . .
C1 N1 C13 C18 75.2(6) . . . .
C2 N1 C13 C18 -103.9(5) . . . .
C18 C13 C14 C15 -1.0(8) . . . .
N1 C13 C14 C15 -176.6(5) . . . .
C18 C13 C14 C21 178.5(5) . . . .
N1 C13 C14 C21 2.9(8) . . . .
C13 C14 C15 C16 0.3(8) . . . .
C21 C14 C15 C16 -179.2(5) . . . .
C14 C15 C16 C17 -0.6(9) . . . .
C14 C15 C16 C20 177.1(6) . . . .
C15 C16 C17 C18 1.5(8) . . . .
C20 C16 C17 C18 -176.3(5) . . . .
C16 C17 C18 C13 -2.1(8) . . . .
C16 C17 C18 C19 175.8(5) . . . .
C14 C13 C18 C17 1.9(7) . . . .
N1 C13 C18 C17 177.5(4) . . . .
C14 C13 C18 C19 -176.0(5) . . . .
N1 C13 C18 C19 -0.4(7) . . . .
C26 N3 C22 C23 -0.6(7) . . . .
Pt1 N3 C22 C23 179.5(4) . . . .
N3 C22 C23 C24 0.7(8) . . . .
C22 C23 C24 C25 0.1(7) . . . .
C23 C24 C25 C26 -0.8(7) . . . .
C22 N3 C26 C25 -0.2(7) . . . .
Pt1 N3 C26 C25 179.7(4) . . . .
C24 C25 C26 N3 0.9(8) . . . .
